data_4000130
_journal_name_full 'Chemistry of Materials'
_journal_year 2002
_chemical_formula_sum 'C40 H30 Fe N12 S2'
_chemical_formula_weight 798.73
_space_group_IT_number 15
_symmetry_cell_setting monoclinic
_symmetry_space_group_name_Hall '-C 2yc'
_symmetry_space_group_name_H-M 'C 1 2/c 1'
_atom_sites_solution_hydrogens geom
_atom_sites_solution_primary direct
_atom_sites_solution_secondary difmap
_cell_angle_alpha 90.00
_cell_angle_beta 128.153(9)
_cell_angle_gamma 90.00
_cell_formula_units_Z 4
_cell_length_a 21.851(3)
_cell_length_b 13.4113(15)
_cell_length_c 16.859(3)
_cell_measurement_reflns_used 40
_cell_measurement_temperature 293(2)
_cell_measurement_theta_max 12.38
_cell_measurement_theta_min 7.27
_cell_volume 3885.0(9)
_diffrn_ambient_temperature 293(2)
_diffrn_detector_area_resol_mean ?
_diffrn_measurement_device_type 'Siemens P4'
_diffrn_measurement_method '2\q/\w scans'
_diffrn_radiation_monochromator graphite
_diffrn_radiation_source 'sealed tube'
_diffrn_radiation_type MoK\a
_diffrn_radiation_wavelength 0.71073
_diffrn_reflns_av_R_equivalents 0.0367
_diffrn_reflns_av_sigmaI/netI 0.0601
_diffrn_reflns_limit_h_max 25
_diffrn_reflns_limit_h_min -1
_diffrn_reflns_limit_k_max 15
_diffrn_reflns_limit_k_min -1
_diffrn_reflns_limit_l_max 16
_diffrn_reflns_limit_l_min -20
_diffrn_reflns_number 4052
_diffrn_reflns_theta_max 25.01
_diffrn_reflns_theta_min 1.95
_diffrn_standards_decay_% 7.08
_diffrn_standards_interval_count 97
_diffrn_standards_number 3
_exptl_absorpt_coefficient_mu 0.542
_exptl_absorpt_correction_T_max 0.7113
_exptl_absorpt_correction_T_min 0.6634
_exptl_absorpt_correction_type empirical
_exptl_absorpt_process_details ?
_exptl_crystal_colour red
_exptl_crystal_density_diffrn 1.366
_exptl_crystal_density_meas ?
_exptl_crystal_density_method 'not measured'
_exptl_crystal_description block
_exptl_crystal_F_000 1648
_exptl_crystal_size_max 0.60
_exptl_crystal_size_mid 0.56
_exptl_crystal_size_min 0.40
_refine_ls_extinction_coef 0.0116(7)
_refine_ls_extinction_expression Fc^*^=kFc[1+0.001xFc^2^\l^3^/sin(2\q)]^-1/4^
_refine_ls_extinction_method SHELXTL
_refine_ls_goodness_of_fit_ref 1.015
_refine_ls_hydrogen_treatment mixed
_refine_ls_matrix_type full
_refine_ls_number_parameters 250
_refine_ls_number_reflns 3412
_refine_ls_number_restraints 12
_refine_ls_restrained_S_all 1.021
_refine_ls_R_factor_all 0.1320
_refine_ls_R_factor_gt 0.0697
_refine_ls_shift/su_max 0.010
_refine_ls_shift/su_mean 0.001
_refine_ls_structure_factor_coef Fsqd
_refine_ls_weighting_details 'calc w=1/[\s^2^(Fo^2^)+(0.1129P)^2^+3.5619P] where P=(Fo^2^+2Fc^2^)/3'
_refine_ls_weighting_scheme calc
_refine_ls_wR_factor_gt 0.1789
_refine_ls_wR_factor_ref 0.2265
_reflns_number_gt 1865
_reflns_number_total 3412
_reflns_threshold_expression >2sigma(I)
_cod_depositor_comments
;
The following automatic conversions were performed:
'_symmetry_cell_setting' value 'Monoclinic' changed to 'monoclinic'
according to '/home/saulius/struct/CIF-dictionaries/cif_core.dic'
dictionary named 'cif_core.dic' version 2.4.1 from 2010-06-29.

Automatic conversion script
Id: cif_fix_enum 1527 2010-12-29 10:47:43Z saulius 
;
_cod_original_sg_symbol_H-M 'C 2/c'
_cod_database_code 4000130

loop_
_symmetry_equiv_pos_as_xyz
'x, y, z'
'-x, y, -z+1/2'
'x+1/2, y+1/2, z'
'-x+1/2, y+1/2, -z+1/2'
'-x, -y, -z'
'x, -y, z-1/2'
'-x+1/2, -y+1/2, -z'
'x+1/2, -y+1/2, z-1/2'

loop_
_atom_site_label
_atom_site_type_symbol
_atom_site_fract_x
_atom_site_fract_y
_atom_site_fract_z
_atom_site_U_iso_or_equiv
_atom_site_adp_type
_atom_site_occupancy
_atom_site_symmetry_multiplicity
_atom_site_calc_flag
_atom_site_refinement_flags
_atom_site_disorder_assembly
_atom_site_disorder_group
Fe1 Fe 0.0000 0.20979(5) 0.2500 0.07773(19) Uani 1 2 d S . .
S1 S 0.13642(6) 0.03561(12) 0.15769(9) 0.1629(5) Uani 1 1 d . . .
N1 N 0.10203(11) 0.23388(18) 0.40983(16) 0.0776(7) Uani 1 1 d . . .
N2 N 0.06482(13) 0.3421(2) 0.25363(16) 0.0863(8) Uani 1 1 d . . .
N3 N 0.04217(13) 0.4161(2) 0.18399(17) 0.0922(9) Uani 1 1 d . . .
N4 N 0.12574(12) 0.47818(19) 0.33767(16) 0.0805(8) Uani 1 1 d . A .
N5 N 0.05223(14) 0.1137(2) 0.21357(19) 0.1032(10) Uani 1 1 d . . .
N6 N 0.06713(17) 0.6768(3) 0.23209(19) 0.1152(12) Uani 1 1 d . . .
C1 C 0.12535(16) 0.1699(3) 0.4841(2) 0.0893(11) Uani 1 1 d . . .
H1A H 0.0977 0.1108 0.4681 0.107 Uiso 1 1 calc R . .
C2 C 0.18878(17) 0.1869(3) 0.5843(2) 0.0989(13) Uani 1 1 d . . .
H2A H 0.2026 0.1410 0.6342 0.119 Uiso 1 1 calc R . .
C3 C 0.23048(18) 0.2734(3) 0.6074(2) 0.0979(13) Uani 1 1 d . . .
H3A H 0.2728 0.2874 0.6738 0.118 Uiso 1 1 calc R . .
C4 C 0.20903(17) 0.3387(3) 0.5317(2) 0.0946(12) Uani 1 1 d . . .
H4A H 0.2378 0.3964 0.5459 0.114 Uiso 1 1 calc R . .
C5 C 0.14423(15) 0.3183(2) 0.43403(19) 0.0773(9) Uani 1 1 d . . .
C6 C 0.11396(15) 0.3795(2) 0.34422(19) 0.0791(9) Uani 1 1 d . . .
C7 C 0.07905(15) 0.4977(3) 0.23499(19) 0.0844(10) Uani 1 1 d . . .
C8 C 0.06682(16) 0.5939(3) 0.1869(2) 0.0883(10) Uani 1 1 d . . .
C9 C 0.04962(18) 0.5946(3) 0.0955(2) 0.1104(12) Uani 1 1 d . . .
H9A H 0.0524 0.5363 0.0679 0.132 Uiso 1 1 calc R . .
C10 C 0.0278(2) 0.6835(4) 0.0430(3) 0.1375(17) Uani 1 1 d . . .
H10A H 0.0132 0.6849 -0.0218 0.165 Uiso 1 1 calc R . .
C11 C 0.0276(2) 0.7670(3) 0.0853(3) 0.1215(15) Uani 1 1 d . . .
H11A H 0.0144 0.8275 0.0515 0.146 Uiso 1 1 calc R . .
C12 C 0.0471(2) 0.7622(3) 0.1786(3) 0.1248(16) Uani 1 1 d . . .
H12A H 0.0466 0.8209 0.2076 0.150 Uiso 1 1 calc R . .
C13 C 0.15534(19) 0.5753(3) 0.4786(2) 0.1015(13) Uani 1 1 d . A .
H13A H 0.1065 0.5595 0.4598 0.122 Uiso 1 1 calc R . .
C14 C 0.2073(2) 0.6307(4) 0.5640(3) 0.1353(18) Uani 1 1 d . . .
H14A H 0.1939 0.6526 0.6038 0.162 Uiso 0.274(6) 1 calc PR A 2
C15 C 0.2769(3) 0.6530(4) 0.5898(4) 0.175(3) Uani 1 1 d U A .
H15A H 0.3115 0.6903 0.6478 0.209 Uiso 1 1 calc R . .
C16 C 0.2990(2) 0.6226(4) 0.5335(4) 0.159(2) Uani 1 1 d U . .
H16A H 0.3480 0.6393 0.5531 0.191 Uiso 0.726(6) 1 calc PR A 1
C17 C 0.24752(19) 0.5663(3) 0.4458(3) 0.1152(15) Uani 1 1 d . A .
H17A H 0.2609 0.5450 0.4057 0.138 Uiso 1 1 calc R . .
C18 C 0.17707(16) 0.5441(2) 0.4220(2) 0.0837(11) Uani 1 1 d . . .
C19 C 0.08752(17) 0.0794(2) 0.1904(2) 0.0879(11) Uani 1 1 d . . .
C20 C 0.1882(4) 0.6644(7) 0.6273(6) 0.187(3) Uiso 0.726(6) 1 d P A 1
H20A H 0.2310 0.7016 0.6830 0.280 Uiso 0.726(6) 1 calc PR A 1
H20B H 0.1777 0.6079 0.6523 0.280 Uiso 0.726(6) 1 calc PR A 1
H20C H 0.1429 0.7063 0.5888 0.280 Uiso 0.726(6) 1 calc PR A 1
C20A C 0.3827(7) 0.6237(12) 0.5864(10) 0.115(5) Uiso 0.274(6) 1 d P A 2
H20D H 0.4074 0.6666 0.6442 0.172 Uiso 0.274(6) 1 calc PR A 2
H20E H 0.3929 0.6478 0.5420 0.172 Uiso 0.274(6) 1 calc PR A 2
H20F H 0.4029 0.5573 0.6080 0.172 Uiso 0.274(6) 1 calc PR A 2
